data_7103987
loop_
_publ_author_name
'Holbrey, John D.'
'Reichert, W. Matthew'
'Nieuwenhuyzen, Mark'
'Sheppard, Oonagh'
'Hardacre, Christopher'
'Rogers, Robin D.'

_publ_section_title
;
 Liquid clathrate formation in ionic liquid--aromatic mixtures
;
_journal_coden_ASTM CHCOFS
_journal_issue 4
_journal_name_full
;
 Chemical Communications (Cambridge, United Kingdom)
;
_journal_page_first 476
_journal_page_last 477
_journal_paper_doi 10.1039/b212726a
_journal_year 2003
_chemical_formula_sum 'C5 H9 F6 N2 P'
_chemical_formula_weight 242.11
_chemical_name_common
;
1,3-dimethylimidazolium hexafluorophosphate
;
_space_group_IT_number 61
_symmetry_cell_setting orthorhombic
_symmetry_space_group_name_Hall '-P 2ac 2ab'
_symmetry_space_group_name_H-M 'P b c a'
_atom_sites_solution_hydrogens geom
_atom_sites_solution_primary direct
_atom_sites_solution_secondary difmap
_audit_creation_method SHELXL-97
_cell_angle_alpha 90.00
_cell_angle_beta 90.00
_cell_angle_gamma 90.00
_cell_formula_units_Z 8
_cell_length_a 11.302(8)
_cell_length_b 9.337(6)
_cell_length_c 17.947(12)
_cell_measurement_reflns_used 939
_cell_measurement_temperature 173(2)
_cell_volume 1894(2)
_computing_cell_refinement 'Bruker SMART'
_computing_data_collection 'Bruker SMART'
_computing_data_reduction 'Bruker SHELXTL'
_computing_molecular_graphics 'Bruker SHELXTL'
_computing_publication_material 'Bruker SHELXTL'
_computing_structure_refinement 'SHELXL-97 (Sheldrick, 1997)'
_computing_structure_solution 'SHELXS-97 (Sheldrick, 1990)'
_diffrn_ambient_temperature 173(2)
_diffrn_measured_fraction_theta_full 0.990
_diffrn_measured_fraction_theta_max 0.990
_diffrn_measurement_device_type 'CCD area detector'
_diffrn_measurement_method 'phi and omega scans'
_diffrn_radiation_monochromator graphite
_diffrn_radiation_source 'fine-focus sealed tube'
_diffrn_radiation_type MoK\a
_diffrn_radiation_wavelength 0.71073
_diffrn_reflns_av_R_equivalents 0.0331
_diffrn_reflns_av_sigmaI/netI 0.0195
_diffrn_reflns_limit_h_max 10
_diffrn_reflns_limit_h_min -12
_diffrn_reflns_limit_k_max 10
_diffrn_reflns_limit_k_min -10
_diffrn_reflns_limit_l_max 19
_diffrn_reflns_limit_l_min -19
_diffrn_reflns_number 7832
_diffrn_reflns_theta_full 23.37
_diffrn_reflns_theta_max 23.37
_diffrn_reflns_theta_min 2.27
_exptl_absorpt_coefficient_mu 0.347
_exptl_absorpt_correction_T_max 0.97
_exptl_absorpt_correction_T_min 0.78
_exptl_absorpt_correction_type sphere
_exptl_absorpt_process_details SADABS
_exptl_crystal_colour colorless
_exptl_crystal_density_diffrn 1.698
_exptl_crystal_density_method 'not measured'
_exptl_crystal_description platelet
_exptl_crystal_F_000 976
_exptl_crystal_size_max 0.5
_exptl_crystal_size_mid 0.3
_exptl_crystal_size_min 0.02
_refine_diff_density_max 0.361
_refine_diff_density_min -0.259
_refine_diff_density_rms 0.048
_refine_ls_extinction_method none
_refine_ls_goodness_of_fit_ref 1.050
_refine_ls_hydrogen_treatment mixed
_refine_ls_matrix_type full
_refine_ls_number_parameters 163
_refine_ls_number_reflns 1372
_refine_ls_number_restraints 0
_refine_ls_restrained_S_all 1.050
_refine_ls_R_factor_all 0.0413
_refine_ls_R_factor_gt 0.0335
_refine_ls_shift/su_max 0.068
_refine_ls_shift/su_mean 0.004
_refine_ls_structure_factor_coef Fsqd
_refine_ls_weighting_details '0.0461, 1.3707'
_refine_ls_weighting_scheme calc
_refine_ls_wR_factor_gt 0.0860
_refine_ls_wR_factor_ref 0.0892
_reflns_number_gt 1143
_reflns_number_total 1372
_reflns_threshold_expression >2sigma(I)
_cod_data_source_file b212726a.txt
_cod_data_source_block john1
_cod_depositor_comments
;
The following automatic conversions were performed:
'_symmetry_cell_setting' value 'Orthorhombic' changed to 'orthorhombic'
according to '/home/saulius/struct/CIF-dictionaries/cif_core.dic'
dictionary named 'cif_core.dic' version 2.4.1 from 2010-06-29.

Automatic conversion script
Id: cif_fix_enum 1527 2010-12-29 10:47:43Z saulius 
;
_cod_original_sg_symbol_H-M Pbca
_cod_database_code 7103987

loop_
_symmetry_equiv_pos_as_xyz
'x, y, z'
'-x+1/2, -y, z+1/2'
'-x, y+1/2, -z+1/2'
'x+1/2, -y+1/2, -z'
'-x, -y, -z'
'x-1/2, y, -z-1/2'
'x, -y-1/2, z-1/2'
'-x-1/2, y-1/2, z'

loop_
_atom_site_label
_atom_site_type_symbol
_atom_site_fract_x
_atom_site_fract_y
_atom_site_fract_z
_atom_site_U_iso_or_equiv
_atom_site_adp_type
_atom_site_occupancy
_atom_site_symmetry_multiplicity
_atom_site_calc_flag
_atom_site_refinement_flags
_atom_site_disorder_assembly
_atom_site_disorder_group
P1 P 0.92447(6) 0.16057(7) 0.36116(4) 0.0336(2) Uani 1 1 d . . .
F6 F 1.03241(14) 0.21692(19) 0.41037(9) 0.0517(5) Uani 1 1 d . . .
F4 F 0.81632(14) 0.10726(19) 0.31105(9) 0.0549(5) Uani 1 1 d . . .
F5 F 0.98479(15) 0.22687(18) 0.28806(8) 0.0509(5) Uani 1 1 d . . .
F3 F 0.86359(16) 0.0966(2) 0.43304(9) 0.0619(5) Uani 1 1 d . . .
N1 N 1.18601(17) 0.4661(2) 0.35397(11) 0.0302(5) Uani 1 1 d . . .
N2 N 1.04717(18) 0.5998(2) 0.39706(11) 0.0320(5) Uani 1 1 d . . .
F2 F 0.99118(17) 0.01422(18) 0.34518(11) 0.0645(6) Uani 1 1 d . . .
F1 F 0.85846(16) 0.30850(18) 0.37449(9) 0.0588(5) Uani 1 1 d . . .
C2 C 1.0798(2) 0.5184(3) 0.34092(15) 0.0285(6) Uani 1 1 d . . .
H2A H 1.038(2) 0.503(2) 0.3039(14) 0.020(6) Uiso 1 1 d . . .
C5 C 1.2230(3) 0.5153(3) 0.42155(15) 0.0406(7) Uani 1 1 d . . .
H5A H 1.299(2) 0.492(3) 0.4400(15) 0.040(8) Uiso 1 1 d . . .
C4 C 1.1376(3) 0.5984(3) 0.44851(16) 0.0431(7) Uani 1 1 d . . .
H4A H 1.130(3) 0.645(3) 0.4895(17) 0.052(9) Uiso 1 1 d . . .
C7 C 1.2501(3) 0.3665(4) 0.30534(19) 0.0448(7) Uani 1 1 d . . .
H7A H 1.221(3) 0.377(4) 0.257(2) 0.088(13) Uiso 1 1 d . . .
H7B H 1.238(3) 0.271(4) 0.321(2) 0.076(11) Uiso 1 1 d . . .
H7C H 1.330(4) 0.385(4) 0.310(2) 0.084(12) Uiso 1 1 d . . .
C6 C 0.9344(3) 0.6771(4) 0.4030(2) 0.0496(8) Uani 1 1 d . . .
H6A H 0.894(5) 0.662(5) 0.362(3) 0.13(2) Uiso 1 1 d . . .
H6B H 0.944(4) 0.776(5) 0.409(2) 0.100(15) Uiso 1 1 d . . .
H6C H 0.894(4) 0.647(5) 0.440(3) 0.121(18) Uiso 1 1 d . . .

loop_
_atom_site_aniso_label
_atom_site_aniso_U_11
_atom_site_aniso_U_22
_atom_site_aniso_U_33
_atom_site_aniso_U_23
_atom_site_aniso_U_13
_atom_site_aniso_U_12
P1 0.0351(4) 0.0347(4) 0.0311(4) -0.0029(3) 0.0045(3) -0.0014(3)
F6 0.0437(9) 0.0677(11) 0.0436(10) 0.0018(8) -0.0099(8) -0.0092(9)
F4 0.0443(9) 0.0750(12) 0.0455(10) -0.0169(9) 0.0029(8) -0.0165(9)
F5 0.0640(10) 0.0530(10) 0.0356(9) -0.0021(7) 0.0091(8) -0.0190(8)
F3 0.0662(11) 0.0795(13) 0.0398(10) 0.0109(9) 0.0144(9) -0.0186(10)
N1 0.0322(11) 0.0301(11) 0.0283(12) 0.0049(9) -0.0010(9) -0.0028(10)
N2 0.0355(12) 0.0313(12) 0.0292(12) 0.0037(10) 0.0040(10) -0.0023(9)
F2 0.0729(12) 0.0395(10) 0.0811(14) -0.0018(9) 0.0111(10) 0.0161(9)
F1 0.0717(12) 0.0539(11) 0.0508(11) -0.0134(8) -0.0076(9) 0.0228(9)
C2 0.0327(14) 0.0286(14) 0.0243(14) 0.0035(11) -0.0051(12) -0.0059(11)
C5 0.0372(16) 0.0513(18) 0.0332(16) 0.0059(13) -0.0066(13) -0.0047(14)
C4 0.0529(18) 0.0515(18) 0.0248(14) -0.0056(14) -0.0007(14) -0.0080(15)
C7 0.0450(18) 0.0401(19) 0.049(2) -0.0011(15) 0.0082(15) 0.0101(15)
C6 0.0446(17) 0.047(2) 0.057(2) 0.0053(17) 0.0143(17) 0.0102(15)

loop_
_atom_type_symbol
_atom_type_description
_atom_type_scat_dispersion_real
_atom_type_scat_dispersion_imag
_atom_type_scat_source
C C 0.0033 0.0016 'International Tables Vol C Tables 4.2.6.8 and 6.1.1.4'
H H 0.0000 0.0000 'International Tables Vol C Tables 4.2.6.8 and 6.1.1.4'
N N 0.0061 0.0033 'International Tables Vol C Tables 4.2.6.8 and 6.1.1.4'
F F 0.0171 0.0103 'International Tables Vol C Tables 4.2.6.8 and 6.1.1.4'
P P 0.1023 0.0942 'International Tables Vol C Tables 4.2.6.8 and 6.1.1.4'

loop_
_geom_angle_atom_site_label_1
_geom_angle_atom_site_label_2
_geom_angle_atom_site_label_3
_geom_angle
_geom_angle_site_symmetry_1
_geom_angle_site_symmetry_3
_geom_angle_publ_flag
F3 P1 F2 91.65(11) . . ?
F3 P1 F1 90.08(11) . . ?
F2 P1 F1 178.18(11) . . ?
F3 P1 F6 90.33(10) . . ?
F2 P1 F6 91.19(11) . . ?
F1 P1 F6 89.38(10) . . ?
F3 P1 F4 90.49(10) . . ?
F2 P1 F4 89.62(11) . . ?
F1 P1 F4 89.79(10) . . ?
F6 P1 F4 178.83(11) . . ?
F3 P1 F5 179.25(11) . . ?
F2 P1 F5 89.00(10) . . ?
F1 P1 F5 89.27(10) . . ?
F6 P1 F5 90.03(10) . . ?
F4 P1 F5 89.14(10) . . ?
C2 N1 C5 108.2(2) . . ?
C2 N1 C7 125.4(2) . . ?
C5 N1 C7 126.3(2) . . ?
C2 N2 C4 107.5(2) . . ?
C2 N2 C6 125.7(3) . . ?
C4 N2 C6 126.9(3) . . ?
N2 C2 N1 109.5(2) . . ?
C4 C5 N1 107.3(3) . . ?
C5 C4 N2 107.5(3) . . ?

loop_
_geom_bond_atom_site_label_1
_geom_bond_atom_site_label_2
_geom_bond_distance
_geom_bond_site_symmetry_2
_geom_bond_publ_flag
P1 F3 1.5795(18) . ?
P1 F2 1.587(2) . ?
P1 F1 1.5879(19) . ?
P1 F6 1.5954(18) . ?
P1 F4 1.5971(18) . ?
P1 F5 1.6029(18) . ?
N1 C2 1.316(3) . ?
N1 C5 1.363(3) . ?
N1 C7 1.467(4) . ?
N2 C2 1.315(3) . ?
N2 C4 1.377(4) . ?
N2 C6 1.469(4) . ?
C5 C4 1.330(4) . ?

loop_
_cod_related_entry_id
_cod_related_entry_database
_cod_related_entry_code
1 ChemSpider 10732567
